data_1507078
loop_
_publ_author_name
'He, Ling'
'Chan, Philip Wai Hong'
'Tsui, Wai-Man'
'Yu, Wing-Yiu'
'Che, Chi-Ming'

_publ_section_title
;
 Ruthenium(II) porphyrin-catalyzed amidation of aromatic heterocycles.
;
_journal_issue 14
_journal_name_full 'Organic letters'
_journal_page_first 2405
_journal_page_last 2408
_journal_paper_doi 10.1021/ol049232j
_journal_volume 6
_journal_year 2004
_chemical_formula_moiety 'C18 H20 N3 O3 S'
_chemical_formula_sum 'C18 H20 N3 O3 S'
_chemical_formula_weight 358.43
_chemical_name_systematic
;
 ?
;
_space_group_IT_number 14
_symmetry_cell_setting monoclinic
_symmetry_space_group_name_Hall '-P 2ybc'
_symmetry_space_group_name_H-M 'P 1 21/c 1'
_atom_sites_solution_hydrogens geom
_atom_sites_solution_primary direct
_atom_sites_solution_secondary difmap
_audit_creation_method SHELXL-97
_cell_angle_alpha 90.00
_cell_angle_beta 101.95(3)
_cell_angle_gamma 90.00
_cell_formula_units_Z 4
_cell_length_a 11.785(2)
_cell_length_b 6.1130(12)
_cell_length_c 25.017(5)
_cell_measurement_reflns_used 0
_cell_measurement_temperature 253(2)
_cell_measurement_theta_max 0
_cell_measurement_theta_min 0
_cell_volume 1763.2(6)
_computing_cell_refinement Scalepack
_computing_data_collection Marcontrol
_computing_data_reduction Denzo
_computing_molecular_graphics 'Ortep-3 for Windows (Farrugia, 1997)'
_computing_publication_material 'WinGX publication routines (Farrugia, 1999)'
_computing_structure_refinement 'SHELXL-97 (Sheldrick, 1997)'
_computing_structure_solution 'Shelxs-97 (Sheldrick, 1997)'
_diffrn_ambient_temperature 253(2)
_diffrn_measured_fraction_theta_full 0.841
_diffrn_measured_fraction_theta_max 0.841
_diffrn_measurement_device_type 'marresearch IPDS mar300'
_diffrn_measurement_method Oscillation
_diffrn_radiation_monochromator graphite
_diffrn_radiation_source 'fine-focus sealed tube'
_diffrn_radiation_type MoK\a
_diffrn_radiation_wavelength 0.71073
_diffrn_reflns_av_R_equivalents 0.0362
_diffrn_reflns_av_sigmaI/netI 0.0523
_diffrn_reflns_limit_h_max 12
_diffrn_reflns_limit_h_min -12
_diffrn_reflns_limit_k_max 6
_diffrn_reflns_limit_k_min -6
_diffrn_reflns_limit_l_max 30
_diffrn_reflns_limit_l_min -30
_diffrn_reflns_number 9460
_diffrn_reflns_theta_full 25.41
_diffrn_reflns_theta_max 25.41
_diffrn_reflns_theta_min 2.16
_exptl_absorpt_coefficient_mu 0.206
_exptl_absorpt_correction_type none
_exptl_crystal_colour colorless
_exptl_crystal_density_diffrn 1.350
_exptl_crystal_density_method 'not measured'
_exptl_crystal_description prism
_exptl_crystal_F_000 756
_exptl_crystal_size_max 0.4
_exptl_crystal_size_mid 0.25
_exptl_crystal_size_min 0.2
_refine_diff_density_max 0.365
_refine_diff_density_min -0.420
_refine_diff_density_rms 0.070
_refine_ls_extinction_method none
_refine_ls_goodness_of_fit_ref 1.121
_refine_ls_hydrogen_treatment mixed
_refine_ls_matrix_type full
_refine_ls_number_parameters 225
_refine_ls_number_reflns 2740
_refine_ls_number_restraints 0
_refine_ls_restrained_S_all 1.121
_refine_ls_R_factor_all 0.0681
_refine_ls_R_factor_gt 0.0546
_refine_ls_shift/su_max 0.001
_refine_ls_shift/su_mean 0.000
_refine_ls_structure_factor_coef Fsqd
_refine_ls_weighting_details 'calc w=1/[\s^2^(Fo^2^)+(0.0970P)^2^+0.2485P] where P=(Fo^2^+2Fc^2^)/3'
_refine_ls_weighting_scheme calc
_refine_ls_wR_factor_gt 0.1574
_refine_ls_wR_factor_ref 0.1638
_reflns_number_gt 2117
_reflns_number_total 2740
_reflns_threshold_expression >2sigma(I)
_cod_data_source_file ol049232jsi20040427_125843.cif
_cod_data_source_block mar1068
_cod_original_sg_symbol_H-M 'P 21/c'
_cod_database_code 1507078

loop_
_symmetry_equiv_pos_as_xyz
'x, y, z'
'-x, y+1/2, -z+1/2'
'-x, -y, -z'
'x, -y-1/2, z-1/2'

loop_
_atom_site_label
_atom_site_type_symbol
_atom_site_fract_x
_atom_site_fract_y
_atom_site_fract_z
_atom_site_U_iso_or_equiv
_atom_site_adp_type
_atom_site_occupancy
_atom_site_symmetry_multiplicity
_atom_site_calc_flag
_atom_site_refinement_flags
S1 S 0.35549(6) 0.58372(10) 0.31326(3) 0.0420(3) Uani 0.957(3) 1 d P
O1 O 0.42141(19) 0.6199(3) 0.36758(8) 0.0623(6) Uani 1 1 d .
O2 O 0.3213(2) 0.7727(3) 0.27921(9) 0.0613(6) Uani 1 1 d .
N1 N 0.42971(19) 0.4110(3) 0.28703(8) 0.0437(6) Uani 1 1 d .
N2 N 0.35310(19) 0.4111(3) 0.14328(8) 0.0419(6) Uani 1 1 d .
N3 N 0.38307(18) 0.3785(3) 0.23106(8) 0.0393(5) Uani 1 1 d .
C1 C 0.4050(2) 0.5013(4) 0.19062(10) 0.0417(6) Uani 1 1 d .
H1 H 0.4491 0.6287 0.1946 0.050 Uiso 1 1 calc R
C2 C 0.3161(2) 0.2023(4) 0.20899(11) 0.0460(7) Uani 1 1 d .
H2 H 0.2891 0.0903 0.2282 0.055 Uiso 1 1 calc R
C3 C 0.2974(2) 0.2237(4) 0.15442(11) 0.0473(7) Uani 1 1 d .
H3 H 0.2547 0.1292 0.1288 0.057 Uiso 1 1 calc R
C4 C 0.2239(2) 0.4557(4) 0.31969(10) 0.0435(7) Uani 1 1 d .
C5 C 0.2265(3) 0.2478(5) 0.34214(12) 0.0546(8) Uani 1 1 d .
H5 H 0.2964 0.1732 0.3526 0.066 Uiso 1 1 calc R
C6 C 0.1229(3) 0.1521(6) 0.34884(13) 0.0661(9) Uani 1 1 d .
H6 H 0.1246 0.0126 0.3638 0.079 Uiso 1 1 calc R
C7 C 0.0171(3) 0.2601(6) 0.33371(13) 0.0661(9) Uani 1 1 d .
C8 C 0.0171(3) 0.4625(6) 0.31012(15) 0.0701(10) Uani 1 1 d .
H8 H -0.0530 0.5355 0.2987 0.084 Uiso 1 1 calc R
C9 C 0.1183(3) 0.5611(5) 0.30288(13) 0.0587(8) Uani 1 1 d .
H9 H 0.1157 0.6984 0.2867 0.070 Uiso 1 1 calc R
C10 C -0.0933(3) 0.1550(8) 0.34230(17) 0.0989(14) Uani 1 1 d .
H10A H -0.1059 0.1927 0.3779 0.148 Uiso 1 1 calc R
H10B H -0.0872 -0.0010 0.3396 0.148 Uiso 1 1 calc R
H10C H -0.1573 0.2064 0.3150 0.148 Uiso 1 1 calc R
C11 C 0.3592(2) 0.4953(5) 0.09038(11) 0.0479(7) Uani 1 1 d .
C12 C 0.3205(3) 0.3656(6) 0.04449(13) 0.0695(10) Uani 1 1 d .
H12 H 0.2896 0.2273 0.0476 0.083 Uiso 1 1 calc R
C13 C 0.3293(4) 0.4494(8) -0.00614(14) 0.0896(13) Uani 1 1 d .
H13 H 0.3044 0.3647 -0.0372 0.107 Uiso 1 1 calc R
C14 C 0.3737(4) 0.6534(8) -0.01147(15) 0.0879(12) Uani 1 1 d .
H14 H 0.3780 0.7070 -0.0458 0.105 Uiso 1 1 calc R
C15 C 0.4119(3) 0.7782(6) 0.03442(15) 0.0787(11) Uani 1 1 d .
H15 H 0.4426 0.9164 0.0310 0.094 Uiso 1 1 calc R
C16 C 0.4052(3) 0.7008(5) 0.08555(13) 0.0600(8) Uani 1 1 d .
H16 H 0.4313 0.7861 0.1164 0.072 Uiso 1 1 calc R
O3 O 0.0900(11) 0.0245(19) 0.0464(5) 0.179(4) Uiso 0.50 1 d P
O4 O -0.1107(11) 0.112(2) 0.0502(5) 0.204(5) Uiso 0.50 1 d P
C17 C 0.0061(18) 0.022(4) 0.0275(7) 0.158(6) Uiso 0.50 1 d P
C18 C -0.0620(14) 0.225(3) 0.0324(6) 0.156(5) Uiso 0.50 1 d P
C19 C 0.0270(17) 0.124(3) -0.0010(11) 0.188(7) Uiso 0.50 1 d P
C20 C -0.025(2) 0.402(3) 0.0185(9) 0.229(9) Uiso 0.50 1 d P

loop_
_atom_site_aniso_label
_atom_site_aniso_U_11
_atom_site_aniso_U_22
_atom_site_aniso_U_33
_atom_site_aniso_U_23
_atom_site_aniso_U_13
_atom_site_aniso_U_12
S1 0.0470(5) 0.0394(5) 0.0422(5) -0.0019(3) 0.0154(3) -0.0048(3)
O1 0.0606(14) 0.0767(15) 0.0506(13) -0.0171(10) 0.0133(10) -0.0164(10)
O2 0.0762(16) 0.0413(12) 0.0743(15) 0.0118(9) 0.0337(12) 0.0026(9)
N1 0.0446(14) 0.0519(14) 0.0345(12) 0.0019(9) 0.0078(10) 0.0023(9)
N2 0.0417(14) 0.0462(13) 0.0385(12) 0.0005(9) 0.0097(10) 0.0037(9)
N3 0.0380(13) 0.0408(13) 0.0395(12) 0.0018(8) 0.0092(10) 0.0019(9)
C1 0.0438(16) 0.0431(15) 0.0399(14) 0.0013(11) 0.0125(12) -0.0028(12)
C2 0.0472(17) 0.0405(16) 0.0513(17) 0.0012(11) 0.0124(13) -0.0034(11)
C3 0.0482(18) 0.0437(16) 0.0488(17) -0.0014(11) 0.0074(13) -0.0037(12)
C4 0.0479(18) 0.0456(16) 0.0395(14) 0.0001(11) 0.0149(12) -0.0023(12)
C5 0.054(2) 0.0541(18) 0.0569(18) 0.0095(13) 0.0144(15) 0.0000(13)
C6 0.081(3) 0.0583(19) 0.063(2) 0.0058(15) 0.0246(18) -0.0206(17)
C7 0.054(2) 0.091(2) 0.0544(19) -0.0023(16) 0.0133(16) -0.0209(17)
C8 0.045(2) 0.091(3) 0.076(2) 0.0072(19) 0.0164(17) 0.0022(17)
C9 0.058(2) 0.0560(19) 0.064(2) 0.0095(14) 0.0178(16) 0.0082(14)
C10 0.067(3) 0.143(4) 0.088(3) -0.001(3) 0.020(2) -0.043(3)
C11 0.0469(18) 0.0592(17) 0.0378(15) 0.0053(12) 0.0089(12) 0.0081(13)
C12 0.077(3) 0.085(2) 0.0462(18) -0.0039(16) 0.0109(16) -0.0066(18)
C13 0.095(3) 0.132(4) 0.0405(19) -0.003(2) 0.0106(19) -0.003(3)
C14 0.092(3) 0.122(3) 0.053(2) 0.027(2) 0.022(2) 0.010(3)
C15 0.094(3) 0.086(3) 0.062(2) 0.0223(19) 0.030(2) 0.004(2)
C16 0.071(2) 0.060(2) 0.0528(18) 0.0079(14) 0.0222(16) 0.0024(15)

loop_
_atom_type_symbol
_atom_type_description
_atom_type_scat_dispersion_real
_atom_type_scat_dispersion_imag
_atom_type_scat_source
S S 0.1246 0.1234 'International Tables Vol C Tables 4.2.6.8 and 6.1.1.4'
O O 0.0106 0.0060 'International Tables Vol C Tables 4.2.6.8 and 6.1.1.4'
N N 0.0061 0.0033 'International Tables Vol C Tables 4.2.6.8 and 6.1.1.4'
C C 0.0033 0.0016 'International Tables Vol C Tables 4.2.6.8 and 6.1.1.4'
H H 0.0000 0.0000 'International Tables Vol C Tables 4.2.6.8 and 6.1.1.4'

loop_
_geom_angle_atom_site_label_1
_geom_angle_atom_site_label_2
_geom_angle_atom_site_label_3
_geom_angle
_geom_angle_site_symmetry_1
_geom_angle_site_symmetry_3
O1 S1 O2 117.77(13) . .
O1 S1 N1 104.82(13) . .
O2 S1 N1 113.37(12) . .
O1 S1 C4 107.10(13) . .
O2 S1 C4 105.33(14) . .
N1 S1 C4 108.01(12) . .
N3 N1 S1 111.59(16) . .
C1 N2 C3 108.3(2) . .
C1 N2 C11 124.6(2) . .
C3 N2 C11 127.0(2) . .
C1 N3 C2 108.8(2) . .
C1 N3 N1 125.5(2) . .
C2 N3 N1 125.5(2) . .
N3 C1 N2 108.5(2) . .
C3 C2 N3 106.8(2) . .
C2 C3 N2 107.6(2) . .
C9 C4 C5 119.5(3) . .
C9 C4 S1 120.9(2) . .
C5 C4 S1 119.6(2) . .
C4 C5 C6 119.1(3) . .
C7 C6 C5 121.7(3) . .
C8 C7 C6 117.7(3) . .
C8 C7 C10 121.6(4) . .
C6 C7 C10 120.7(4) . .
C7 C8 C9 121.8(3) . .
C8 C9 C4 120.2(3) . .
C16 C11 C12 120.9(3) . .
C16 C11 N2 120.1(3) . .
C12 C11 N2 119.0(3) . .
C13 C12 C11 117.9(4) . .
C14 C13 C12 121.8(4) . .
C13 C14 C15 119.3(3) . .
C14 C15 C16 120.8(4) . .
C15 C16 C11 119.4(3) . .
C17 O3 C19 46.4(14) . .
C17 O3 C19 33.1(13) . 3
C19 O3 C19 59.6(15) . 3
C18 O4 C17 61.0(13) . .
O3 C17 C19 88(2) . .
O3 C17 C19 118(2) . 3
C19 C17 C19 100(3) . 3
O3 C17 C17 111(2) . 3
C19 C17 C17 53.9(17) . 3
C19 C17 C17 46.3(15) 3 3
O3 C17 C18 116(2) . .
C19 C17 C18 76(2) . .
C19 C17 C18 125(2) 3 .
C17 C17 C18 107(2) 3 .
O3 C17 O4 129.1(18) . .
C19 C17 O4 112(2) . .
C19 C17 O4 104(2) 3 .
C17 C17 O4 119(2) 3 .
C18 C17 O4 38.2(8) . .
O4 C18 C20 160(2) . .
O4 C18 C17 80.8(15) . .
C20 C18 C17 118(2) . .
O4 C18 C19 116.3(18) . .
C20 C18 C19 83.2(17) . .
C17 C18 C19 38.2(9) . .
C17 C19 C17 80(3) . 3
C17 C19 O3 45.7(15) . .
C17 C19 O3 102(2) 3 .
C17 C19 C18 65.6(18) . .
C17 C19 C18 115(2) 3 .
O3 C19 C18 90.9(16) . .
C17 C19 C19 42.5(16) . 3
C17 C19 C19 37.2(13) 3 3
O3 C19 C19 73.4(17) . 3
C18 C19 C19 92.3(19) . 3
C17 C19 O3 83(2) . 3
C17 C19 O3 28.9(11) 3 3
O3 C19 O3 120.4(15) . 3
C18 C19 O3 91.4(11) . 3
C19 C19 O3 47.1(13) 3 3
C17 C19 C20 103(2) . .
C17 C19 C20 140.1(19) 3 .
O3 C19 C20 108.2(17) . .
C18 C19 C20 40.6(10) . .
C19 C19 C20 132(2) 3 .
O3 C19 C20 111.3(13) 3 .
C18 C20 C20 162(3) . 3_565
C18 C20 C19 56.2(12) . .
C20 C20 C19 109.0(18) 3_565 .

loop_
_geom_bond_atom_site_label_1
_geom_bond_atom_site_label_2
_geom_bond_distance
_geom_bond_site_symmetry_2
S1 O1 1.436(2) .
S1 O2 1.442(2) .
S1 N1 1.596(2) .
S1 C4 1.774(3) .
N1 N3 1.409(3) .
N2 C1 1.334(3) .
N2 C3 1.377(3) .
N2 C11 1.436(3) .
N3 C1 1.328(3) .
N3 C2 1.381(3) .
C2 C3 1.343(4) .
C4 C9 1.387(4) .
C4 C5 1.387(4) .
C5 C6 1.395(4) .
C6 C7 1.393(5) .
C7 C8 1.371(5) .
C7 C10 1.506(5) .
C8 C9 1.382(4) .
C11 C16 1.383(4) .
C11 C12 1.392(4) .
C12 C13 1.390(5) .
C13 C14 1.370(6) .
C14 C15 1.374(5) .
C15 C16 1.381(4) .
O3 C17 1.004(18) .
O3 C19 1.40(2) .
O3 C19 1.83(3) 3
O4 C18 1.055(18) .
O4 C17 1.69(2) .
C17 C19 1.01(2) .
C17 C19 1.134(18) 3
C17 C17 1.38(3) 3
C17 C18 1.49(2) .
C18 C20 1.25(2) .
C18 C19 1.59(3) .
C19 C17 1.134(18) 3
C19 C19 1.65(4) 3
C19 O3 1.83(3) 3
C19 C20 1.90(3) .
C20 C20 1.69(4) 3_565
